data_2211116
loop_
_publ_author_name
'Chase, Preston A.'
'Parvez, Masood'
'Piers, Warren E.'

_publ_section_title
;
 Trimethylphosphine--tris(pentafluorophenyl)borane
;
_journal_coeditor_code LH2211
_journal_issue 11
_journal_name_full 'Acta Crystallographica Section E'
_journal_page_first o5181
_journal_page_last o5183
_journal_paper_doi 10.1107/S1600536806043029
_journal_volume 62
_journal_year 2006
_chemical_formula_iupac 'C21 H9 B F15 P'
_chemical_formula_moiety 'C21 H9 B F15 P'
_chemical_formula_sum 'C21 H9 B F15 P'
_chemical_formula_weight 588.06
_chemical_name_systematic
;
trimethylphosphine--tris(pentafluorophenyl)borane
;
_space_group_IT_number 148
_symmetry_cell_setting trigonal
_symmetry_space_group_name_Hall '-R 3'
_symmetry_space_group_name_H-M 'R -3 :H'
_atom_sites_solution_hydrogens difmap
_atom_sites_solution_primary direct
_atom_sites_solution_secondary difmap
_cell_angle_alpha 90.00
_cell_angle_beta 90.00
_cell_angle_gamma 120.00
_cell_formula_units_Z 6
_cell_length_a 12.141(6)
_cell_length_b 12.141(6)
_cell_length_c 24.503(16)
_cell_measurement_reflns_used 4319
_cell_measurement_temperature 173(2)
_cell_measurement_theta_max 27.6
_cell_measurement_theta_min 4.0
_cell_volume 3128(3)
_computing_cell_refinement 'DENZO (Otwinowski & Minor, 1997)'
_computing_data_collection 'COLLECT (Nonius, 1998)'
_computing_data_reduction 'SCALEPACK (Otwinowski & Minor, 1997)'
_computing_molecular_graphics 'ORTEPII (Johnson, 1976)'
_computing_publication_material 'SHELXL97 (Sheldrick, 1997)'
_computing_structure_refinement 'SHELXL97 (Sheldrick, 1997)'
_computing_structure_solution 'SAPI91 (Fan, 1991)'
_diffrn_ambient_temperature 173(2)
_diffrn_measured_fraction_theta_full 0.957
_diffrn_measured_fraction_theta_max 0.928
_diffrn_measurement_device_type 'Bruker Nonius KappaCCD area-detector'
_diffrn_measurement_method '\w and \f'
_diffrn_radiation_monochromator graphite
_diffrn_radiation_source 'fine-focus sealed tube'
_diffrn_radiation_type MoK\a
_diffrn_radiation_wavelength 0.71073
_diffrn_reflns_av_R_equivalents 0.045
_diffrn_reflns_av_sigmaI/netI 0.058
_diffrn_reflns_limit_h_max 14
_diffrn_reflns_limit_h_min -15
_diffrn_reflns_limit_k_max 14
_diffrn_reflns_limit_k_min -12
_diffrn_reflns_limit_l_max 20
_diffrn_reflns_limit_l_min -31
_diffrn_reflns_number 4319
_diffrn_reflns_theta_full 27.6
_diffrn_reflns_theta_max 27.6
_diffrn_reflns_theta_min 4.0
_exptl_absorpt_coefficient_mu 0.275
_exptl_absorpt_correction_T_max 0.968
_exptl_absorpt_correction_T_min 0.947
_exptl_absorpt_correction_type multi-scan
_exptl_absorpt_process_details '(SORTAV; Blessing, 1997)'
_exptl_crystal_colour colourless
_exptl_crystal_density_diffrn 1.873
_exptl_crystal_density_method 'not measured'
_exptl_crystal_description prism
_exptl_crystal_F_000 1740
_exptl_crystal_size_max 0.20
_exptl_crystal_size_mid 0.12
_exptl_crystal_size_min 0.12
_refine_diff_density_max 0.21
_refine_diff_density_min -0.31
_refine_ls_extinction_method none
_refine_ls_goodness_of_fit_ref 1.03
_refine_ls_hydrogen_treatment refxyz
_refine_ls_matrix_type full
_refine_ls_number_parameters 124
_refine_ls_number_reflns 1493
_refine_ls_number_restraints 0
_refine_ls_restrained_S_all 1.03
_refine_ls_R_factor_all 0.068
_refine_ls_R_factor_gt 0.039
_refine_ls_shift/su_max 0.000
_refine_ls_shift/su_mean 0.000
_refine_ls_structure_factor_coef Fsqd
_refine_ls_weighting_details 'calc w = 1/[\s^2^(Fo^2^)+(0.0407P)^2^+2.0279P] where P=(Fo^2^+2Fc^2^)/3'
_refine_ls_weighting_scheme calc
_refine_ls_wR_factor_gt 0.084
_refine_ls_wR_factor_ref 0.095
_reflns_number_gt 1060
_reflns_number_total 1493
_reflns_threshold_expression I>2\s(I)
_cod_data_source_file lh2211.cif
_cod_data_source_block I
_cod_depositor_comments
;
The following automatic conversions were performed:
'_symmetry_cell_setting' value 'Trigonal' changed to 'trigonal' according
to '/home/saulius/struct/CIF-dictionaries/cif_core.dic' dictionary named
'cif_core.dic' version 2.4.1 from 2010-06-29.

Automatic conversion script
Id: cif_fix_enum 1527 2010-12-29 10:47:43Z saulius 

The following automatic conversions were performed:

'_symmetry_cell_setting' value 'Trigonal' changed to 'trigonal'
according to /home/saulius/struct/CIF-dictionaries/cif_core.dic
dictionary named 'cif_core.dic' version 2.4.1 from 2010-06-29.

Automatic conversion script
Id: cif_fix_values 1715 2011-07-08 13:25:40Z adriana 
;
_cod_original_sg_symbol_H-M 'R -3'
_cod_database_code 2211116
_cod_database_fobs_code 2211116

loop_
_symmetry_equiv_pos_as_xyz
'x, y, z'
'-y, x-y, z'
'-x+y, -x, z'
'x+2/3, y+1/3, z+1/3'
'-y+2/3, x-y+1/3, z+1/3'
'-x+y+2/3, -x+1/3, z+1/3'
'x+1/3, y+2/3, z+2/3'
'-y+1/3, x-y+2/3, z+2/3'
'-x+y+1/3, -x+2/3, z+2/3'
'-x, -y, -z'
'y, -x+y, -z'
'x-y, x, -z'
'-x+2/3, -y+1/3, -z+1/3'
'y+2/3, -x+y+1/3, -z+1/3'
'x-y+2/3, x+1/3, -z+1/3'
'-x+1/3, -y+2/3, -z+2/3'
'y+1/3, -x+y+2/3, -z+2/3'
'x-y+1/3, x+2/3, -z+2/3'

loop_
_atom_site_type_symbol
_atom_site_label
_atom_site_fract_x
_atom_site_fract_y
_atom_site_fract_z
_atom_site_U_iso_or_equiv
_atom_site_adp_type
_atom_site_calc_flag
_atom_site_refinement_flags
_atom_site_occupancy
P P1 0.6667 0.3333 0.04522(4) 0.0272(3) Uani d S 1
F F1 0.44310(11) 0.09899(10) -0.00518(5) 0.0347(3) Uani d . 1
F F2 0.20363(11) 0.00674(11) -0.03763(5) 0.0422(4) Uani d . 1
F F3 0.14338(11) 0.13811(12) -0.11142(5) 0.0413(4) Uani d . 1
F F4 0.33023(11) 0.36652(11) -0.14935(5) 0.0380(3) Uani d . 1
F F5 0.56805(10) 0.45948(11) -0.11876(5) 0.0344(3) Uani d . 1
C C1 0.8004(2) 0.4717(2) 0.07513(9) 0.0351(5) Uani d . 1
H H1 0.797(2) 0.460(2) 0.1139(10) 0.042 Uiso d . 1
H H2 0.795(2) 0.543(2) 0.0698(9) 0.042 Uiso d . 1
H H3 0.884(2) 0.487(2) 0.0611(9) 0.042 Uiso d . 1
C C2 0.51990(17) 0.28682(18) -0.05783(7) 0.0236(4) Uani d . 1
C C3 0.41865(19) 0.17162(19) -0.04023(8) 0.0266(5) Uani d . 1
C C4 0.29431(18) 0.12015(18) -0.05671(8) 0.0287(5) Uani d . 1
C C5 0.26358(18) 0.18613(19) -0.09361(8) 0.0284(5) Uani d . 1
C C6 0.35804(18) 0.30086(19) -0.11266(7) 0.0268(5) Uani d . 1
C C7 0.48194(18) 0.34818(18) -0.09516(8) 0.0251(4) Uani d . 1
B B1 0.6667 0.3333 -0.03888(15) 0.0254(9) Uani d S 1

loop_
_atom_site_aniso_label
_atom_site_aniso_U_11
_atom_site_aniso_U_22
_atom_site_aniso_U_33
_atom_site_aniso_U_12
_atom_site_aniso_U_13
_atom_site_aniso_U_23
P1 0.0333(5) 0.025 0.0201(5) 0.013 0.000 0.000
F1 0.0349(7) 0.0312(7) 0.0342(7) 0.0137(6) -0.0020(5) 0.0094(5)
F2 0.0299(7) 0.0364(7) 0.0447(8) 0.0049(6) 0.0014(6) 0.0088(6)
F3 0.0253(7) 0.0511(8) 0.0435(8) 0.0163(6) -0.0054(5) -0.0020(6)
F4 0.0397(7) 0.0449(8) 0.0356(7) 0.0259(6) -0.0061(6) 0.0058(5)
F5 0.0328(7) 0.0327(7) 0.0329(7) 0.0128(6) -0.0009(5) 0.0103(5)
C1 0.0394(14) 0.0390(14) 0.0256(12) 0.0185(12) -0.0044(10) -0.0056(10)
C2 0.0269(11) 0.0261(11) 0.0200(10) 0.0150(9) 0.0005(8) -0.0019(8)
C3 0.0299(11) 0.0296(11) 0.0202(10) 0.0148(9) 0.0004(8) 0.0030(8)
C4 0.0249(11) 0.0266(11) 0.0276(11) 0.0075(9) 0.0044(9) 0.0013(8)
C5 0.0211(11) 0.0379(12) 0.0262(11) 0.0149(10) -0.0025(8) -0.0066(9)
C6 0.0308(11) 0.0346(12) 0.0224(10) 0.0220(10) -0.0014(8) -0.0011(8)
C7 0.0270(11) 0.0233(10) 0.0233(10) 0.0113(9) 0.0052(8) 0.0027(8)
B1 0.031(2) 0.023 0.0201(19) 0.011 0.000 0.000

loop_
_atom_type_symbol
_atom_type_description
_atom_type_scat_dispersion_real
_atom_type_scat_dispersion_imag
_atom_type_scat_source
C C 0.0033 0.0016 'International Tables Vol C Tables 4.2.6.8 and 6.1.1.4'
H H 0.0000 0.0000 'International Tables Vol C Tables 4.2.6.8 and 6.1.1.4'
B B 0.0013 0.0007 'International Tables Vol C Tables 4.2.6.8 and 6.1.1.4'
F F 0.0171 0.0103 'International Tables Vol C Tables 4.2.6.8 and 6.1.1.4'
P P 0.1023 0.0942 'International Tables Vol C Tables 4.2.6.8 and 6.1.1.4'

loop_
_geom_angle_atom_site_label_1
_geom_angle_atom_site_label_2
_geom_angle_atom_site_label_3
_geom_angle_site_symmetry_1
_geom_angle_site_symmetry_3
_geom_angle
_geom_angle_publ_flag
C1 P1 C1 3_665 . 104.68(9) ?
C1 P1 C1 3_665 2_655 104.68(9) ?
C1 P1 C1 . 2_655 104.68(9) y
C1 P1 B1 3_665 . 113.92(8) ?
C1 P1 B1 . . 113.92(8) y
C1 P1 B1 2_655 . 113.92(8) ?
P1 C1 H1 . . 108.3(13) ?
P1 C1 H2 . . 111.8(14) ?
H1 C1 H2 . . 105(2) ?
P1 C1 H3 . . 113.0(12) ?
H1 C1 H3 . . 109.7(18) ?
H2 C1 H3 . . 109(2) ?
C3 C2 C7 . . 112.24(16) ?
C3 C2 B1 . . 121.26(16) ?
C7 C2 B1 . . 126.32(17) ?
F1 C3 C4 . . 115.80(17) ?
F1 C3 C2 . . 118.45(16) ?
C4 C3 C2 . . 125.70(18) ?
F2 C4 C3 . . 120.91(18) ?
F2 C4 C5 . . 120.15(17) ?
C3 C4 C5 . . 118.94(18) ?
F3 C5 C6 . . 120.36(18) ?
F3 C5 C4 . . 120.77(18) ?
C6 C5 C4 . . 118.86(18) ?
F4 C6 C5 . . 119.83(17) ?
F4 C6 C7 . . 120.12(17) ?
C5 C6 C7 . . 120.04(18) ?
F5 C7 C6 . . 114.71(16) ?
F5 C7 C2 . . 121.02(16) ?
C6 C7 C2 . . 124.22(17) ?
C2 B1 C2 2_655 3_665 112.35(12) ?
C2 B1 C2 2_655 . 112.35(12) y
C2 B1 C2 3_665 . 112.35(12) ?
C2 B1 P1 2_655 . 106.41(14) ?
C2 B1 P1 3_665 . 106.41(14) ?
C2 B1 P1 . . 106.41(14) y

loop_
_geom_bond_atom_site_label_1
_geom_bond_atom_site_label_2
_geom_bond_site_symmetry_2
_geom_bond_distance
_geom_bond_publ_flag
P1 C1 3_665 1.808(2) ?
P1 C1 . 1.808(2) y
P1 C1 2_655 1.808(2) ?
P1 B1 . 2.061(4) y
F1 C3 . 1.366(2) y
F2 C4 . 1.346(2) y
F3 C5 . 1.345(2) y
F4 C6 . 1.352(2) y
F5 C7 . 1.357(2) y
C1 H1 . 0.96(2) ?
C1 H2 . 0.91(2) ?
C1 H3 . 0.99(2) ?
C2 C3 . 1.391(3) ?
C2 C7 . 1.395(3) ?
C2 B1 . 1.644(2) y
C3 C4 . 1.375(3) ?
C4 C5 . 1.377(3) ?
C5 C6 . 1.370(3) ?
C6 C7 . 1.383(3) ?
B1 C2 2_655 1.644(2) ?
B1 C2 3_665 1.644(2) ?

loop_
_geom_hbond_atom_site_label_D
_geom_hbond_atom_site_label_H
_geom_hbond_atom_site_label_A
_geom_hbond_site_symmetry_A
_geom_hbond_distance_DH
_geom_hbond_distance_HA
_geom_hbond_distance_DA
_geom_hbond_angle_DHA
C1 H3 F1 2_655 0.99(2) 2.46(2) 3.107(3) 122(2)
C1 H2 F1 3_665 0.91(2) 2.56(2) 3.137(3) 122(2)
C1 H1 F3 4 0.96(2) 2.65(2) 3.599(3) 170(2)

loop_
_geom_torsion_atom_site_label_1
_geom_torsion_atom_site_label_2
_geom_torsion_atom_site_label_3
_geom_torsion_atom_site_label_4
_geom_torsion_site_symmetry_1
_geom_torsion_site_symmetry_4
_geom_torsion
C7 C2 C3 F1 . . 177.45(16)
B1 C2 C3 F1 . . 2.1(3)
C7 C2 C3 C4 . . 0.3(3)
B1 C2 C3 C4 . . -175.1(2)
F1 C3 C4 F2 . . 1.8(3)
C2 C3 C4 F2 . . 179.07(18)
F1 C3 C4 C5 . . -177.67(17)
C2 C3 C4 C5 . . -0.4(3)
F2 C4 C5 F3 . . -0.6(3)
C3 C4 C5 F3 . . 178.94(17)
F2 C4 C5 C6 . . -179.48(17)
C3 C4 C5 C6 . . 0.0(3)
F3 C5 C6 F4 . . 0.3(3)
C4 C5 C6 F4 . . 179.25(17)
F3 C5 C6 C7 . . -178.43(17)
C4 C5 C6 C7 . . 0.5(3)
F4 C6 C7 F5 . . -1.8(2)
C5 C6 C7 F5 . . 177.00(17)
F4 C6 C7 C2 . . -179.43(17)
C5 C6 C7 C2 . . -0.7(3)
C3 C2 C7 F5 . . -177.25(16)
B1 C2 C7 F5 . . -2.2(3)
C3 C2 C7 C6 . . 0.3(3)
B1 C2 C7 C6 . . 175.38(19)
C3 C2 B1 C2 . 2_655 59.9(3)
C7 C2 B1 C2 . 2_655 -114.76(16)
C3 C2 B1 C2 . 3_665 -172.22(16)
C7 C2 B1 C2 . 3_665 13.1(3)
C3 C2 B1 P1 . . -56.15(18)
C7 C2 B1 P1 . . 129.17(18)
C1 P1 B1 C2 3_665 2_655 -16.40(11)
C1 P1 B1 C2 . 2_655 103.60(11)
C1 P1 B1 C2 2_655 2_655 -136.40(11)
C1 P1 B1 C2 3_665 3_665 -136.40(11)
C1 P1 B1 C2 . 3_665 -16.40(11)
C1 P1 B1 C2 2_655 3_665 103.60(11)
C1 P1 B1 C2 3_665 . 103.60(11)
C1 P1 B1 C2 . . -136.40(11)
C1 P1 B1 C2 2_655 . -16.40(11)
